data_2231332
loop_
_publ_author_name
'Fang, Yuping'
'Jin, Shouwen'
'Chen, Bingxia'
'Ge, Yushuang'
'Yin, Huabing'

_publ_section_title
;
 Bis(benzimidazol-1-yl)methane dihydrate
;
_journal_coeditor_code VM2104
_journal_issue 8
_journal_name_full 'Acta Crystallographica Section E'
_journal_page_first o2082
_journal_paper_doi 10.1107/S1600536811027966
_journal_volume 67
_journal_year 2011
_chemical_formula_iupac 'C15 H12 N4, 2H2 O'
_chemical_formula_moiety 'C15 H12 N4, 2(H2 O)'
_chemical_formula_sum 'C15 H16 N4 O2'
_chemical_formula_weight 284.32
_chemical_name_systematic
;
Bis(benzimidazol-1-yl)methane dihydrate
;
_space_group_IT_number 2
_symmetry_cell_setting triclinic
_symmetry_space_group_name_Hall '-P 1'
_symmetry_space_group_name_H-M 'P -1'
_atom_sites_solution_hydrogens geom
_atom_sites_solution_primary direct
_atom_sites_solution_secondary difmap
_audit_creation_method SHELXL-97
_cell_angle_alpha 100.2880(10)
_cell_angle_beta 101.4950(10)
_cell_angle_gamma 116.108(2)
_cell_formula_units_Z 2
_cell_length_a 8.3752(9)
_cell_length_b 9.2079(8)
_cell_length_c 10.7199(10)
_cell_measurement_temperature 298(2)
_cell_volume 693.35(12)
_computing_cell_refinement 'SAINT (Bruker, 2002)'
_computing_data_collection 'SMART (Bruker, 2002)'
_computing_data_reduction 'SAINT (Bruker, 2002)'
_computing_molecular_graphics 'SHELXTL (Sheldrick, 2008)'
_computing_publication_material 'SHELXTL (Sheldrick, 2008)'
_computing_structure_refinement 'SHELXL97 (Sheldrick, 2008)'
_computing_structure_solution 'SHELXS97 (Sheldrick, 2008)'
_diffrn_ambient_temperature 298(2)
_diffrn_measured_fraction_theta_full 0.987
_diffrn_measured_fraction_theta_max 0.987
_diffrn_measurement_device_type 'Bruker SMART CCD area-detector'
_diffrn_measurement_method 'phi and omega scans'
_diffrn_radiation_monochromator graphite
_diffrn_radiation_source 'fine-focus sealed tube'
_diffrn_radiation_type MoK\a
_diffrn_radiation_wavelength 0.71073
_diffrn_reflns_av_R_equivalents 0.0208
_diffrn_reflns_av_sigmaI/netI 0.0555
_diffrn_reflns_limit_h_max 9
_diffrn_reflns_limit_h_min -9
_diffrn_reflns_limit_k_max 10
_diffrn_reflns_limit_k_min -10
_diffrn_reflns_limit_l_max 12
_diffrn_reflns_limit_l_min -10
_diffrn_reflns_number 3617
_diffrn_reflns_theta_full 25.02
_diffrn_reflns_theta_max 25.02
_diffrn_reflns_theta_min 2.58
_exptl_absorpt_coefficient_mu 0.094
_exptl_absorpt_correction_T_max 0.983
_exptl_absorpt_correction_T_min 0.959
_exptl_absorpt_correction_type multi-scan
_exptl_absorpt_process_details '(SADABS; Bruker, 2002)'
_exptl_crystal_colour colorless
_exptl_crystal_density_diffrn 1.362
_exptl_crystal_density_method 'not measured'
_exptl_crystal_description block
_exptl_crystal_F_000 300
_exptl_crystal_size_max 0.44
_exptl_crystal_size_mid 0.40
_exptl_crystal_size_min 0.18
_refine_diff_density_max 0.182
_refine_diff_density_min -0.183
_refine_ls_extinction_coef 0.005(4)
_refine_ls_extinction_expression Fc^*^=kFc[1+0.001xFc^2^\l^3^/sin(2\q)]^-1/4^
_refine_ls_extinction_method 'SHELXL97 (Sheldrick, 2008)'
_refine_ls_goodness_of_fit_ref 1.010
_refine_ls_hydrogen_treatment constr
_refine_ls_matrix_type full
_refine_ls_number_parameters 191
_refine_ls_number_reflns 2411
_refine_ls_number_restraints 0
_refine_ls_restrained_S_all 1.010
_refine_ls_R_factor_all 0.1027
_refine_ls_R_factor_gt 0.0497
_refine_ls_shift/su_max 0.000
_refine_ls_shift/su_mean 0.000
_refine_ls_structure_factor_coef Fsqd
_refine_ls_weighting_details 'calc w=1/[\s^2^(Fo^2^)+(0.0658P)^2^+0.0465P] where P=(Fo^2^+2Fc^2^)/3'
_refine_ls_weighting_scheme calc
_refine_ls_wR_factor_gt 0.1163
_refine_ls_wR_factor_ref 0.1476
_reflns_number_gt 1327
_reflns_number_total 2411
_reflns_threshold_expression I>2sigma(I)
_cod_data_source_file vm2104.cif
_cod_data_source_block I
_cod_database_code 2231332
_cod_database_fobs_code 2231332

loop_
_symmetry_equiv_pos_as_xyz
'x, y, z'
'-x, -y, -z'

loop_
_atom_site_type_symbol
_atom_site_label
_atom_site_fract_x
_atom_site_fract_y
_atom_site_fract_z
_atom_site_U_iso_or_equiv
_atom_site_adp_type
_atom_site_calc_flag
_atom_site_refinement_flags
_atom_site_occupancy
_atom_site_symmetry_multiplicity
N N1 0.4209(3) 0.3324(3) 0.2893(2) 0.0459(6) Uani d . 1 1
N N2 0.7039(3) 0.5622(3) 0.3488(3) 0.0575(7) Uani d . 1 1
N N3 0.2169(3) 0.0593(3) 0.1258(2) 0.0451(6) Uani d . 1 1
N N4 0.1831(3) -0.2003(3) 0.0636(2) 0.0573(7) Uani d . 1 1
O O1 -0.0360(3) 0.1203(3) 0.5805(2) 0.0937(8) Uani d . 1 1
H H1E 0.0616 0.2167 0.6024 0.112 Uiso d R 1 1
H H1F -0.0050 0.0476 0.5969 0.112 Uiso d R 1 1
O O2 0.7756(3) 0.5078(3) 0.9768(2) 0.0843(8) Uani d . 1 1
H H2C 0.8861 0.5915 1.0009 0.101 Uiso d R 1 1
H H2D 0.7822 0.4171 0.9644 0.101 Uiso d R 1 1
C C1 0.2299(4) 0.2083(3) 0.2103(3) 0.0511(8) Uani d . 1 1
H H1A 0.1780 0.2595 0.1549 0.061 Uiso calc R 1 1
H H1B 0.1557 0.1745 0.2694 0.061 Uiso calc R 1 1
C C2 0.1760(4) -0.0886(4) 0.1540(3) 0.0556(8) Uani d . 1 1
H H2 0.1458 -0.1089 0.2303 0.067 Uiso calc R 1 1
C C3 0.2331(4) -0.1197(3) -0.0318(3) 0.0454(7) Uani d . 1 1
C C4 0.2538(3) 0.0428(3) 0.0055(3) 0.0409(7) Uani d . 1 1
C C5 0.2971(4) 0.1488(4) -0.0736(3) 0.0531(8) Uani d . 1 1
H H5 0.3109 0.2568 -0.0481 0.064 Uiso calc R 1 1
C C6 0.3189(4) 0.0870(4) -0.1916(3) 0.0630(9) Uani d . 1 1
H H6 0.3456 0.1536 -0.2485 0.076 Uiso calc R 1 1
C C7 0.3019(4) -0.0730(4) -0.2280(3) 0.0610(9) Uani d . 1 1
H H7 0.3204 -0.1096 -0.3078 0.073 Uiso calc R 1 1
C C8 0.2590(4) -0.1780(4) -0.1502(3) 0.0547(8) Uani d . 1 1
H H8 0.2475 -0.2850 -0.1759 0.066 Uiso calc R 1 1
C C9 0.5360(4) 0.4721(3) 0.2616(3) 0.0553(8) Uani d . 1 1
H H9 0.4989 0.5015 0.1868 0.066 Uiso calc R 1 1
C C10 0.6988(4) 0.4744(3) 0.4420(3) 0.0457(7) Uani d . 1 1
C C11 0.5243(4) 0.3304(3) 0.4066(3) 0.0431(7) Uani d . 1 1
C C12 0.4831(4) 0.2208(4) 0.4834(3) 0.0533(8) Uani d . 1 1
H H12 0.3658 0.1250 0.4595 0.064 Uiso calc R 1 1
C C13 0.6236(5) 0.2602(4) 0.5962(3) 0.0643(9) Uani d . 1 1
H H13 0.6016 0.1883 0.6493 0.077 Uiso calc R 1 1
C C14 0.7974(4) 0.4042(4) 0.6334(3) 0.0658(9) Uani d . 1 1
H H14 0.8887 0.4272 0.7112 0.079 Uiso calc R 1 1
C C15 0.8376(4) 0.5132(4) 0.5586(3) 0.0571(8) Uani d . 1 1
H H15 0.9542 0.6104 0.5848 0.069 Uiso calc R 1 1

loop_
_atom_site_aniso_label
_atom_site_aniso_U_11
_atom_site_aniso_U_22
_atom_site_aniso_U_33
_atom_site_aniso_U_12
_atom_site_aniso_U_13
_atom_site_aniso_U_23
N1 0.0420(13) 0.0347(13) 0.0527(15) 0.0176(11) 0.0083(12) 0.0057(11)
N2 0.0515(16) 0.0387(14) 0.0686(17) 0.0166(12) 0.0115(14) 0.0092(13)
N3 0.0420(13) 0.0337(13) 0.0507(14) 0.0156(10) 0.0099(11) 0.0066(11)
N4 0.0621(16) 0.0388(14) 0.0582(16) 0.0194(12) 0.0095(13) 0.0112(13)
O1 0.0680(15) 0.0786(17) 0.1061(19) 0.0124(12) 0.0326(14) 0.0224(15)
O2 0.0832(17) 0.0511(14) 0.112(2) 0.0364(12) 0.0122(15) 0.0216(13)
C1 0.0415(16) 0.0475(17) 0.0584(19) 0.0239(14) 0.0094(14) 0.0044(15)
C2 0.0492(18) 0.0466(18) 0.0557(19) 0.0133(14) 0.0107(15) 0.0159(16)
C3 0.0386(15) 0.0358(15) 0.0510(18) 0.0164(12) 0.0035(13) 0.0060(14)
C4 0.0328(14) 0.0348(15) 0.0471(17) 0.0155(12) 0.0047(13) 0.0068(13)
C5 0.0533(18) 0.0411(17) 0.066(2) 0.0240(14) 0.0182(16) 0.0187(16)
C6 0.064(2) 0.061(2) 0.065(2) 0.0281(17) 0.0258(17) 0.0230(17)
C7 0.060(2) 0.062(2) 0.057(2) 0.0295(17) 0.0209(16) 0.0093(17)
C8 0.0478(17) 0.0402(17) 0.063(2) 0.0208(14) 0.0067(15) 0.0011(15)
C9 0.062(2) 0.0343(16) 0.064(2) 0.0220(15) 0.0160(17) 0.0118(15)
C10 0.0442(16) 0.0380(16) 0.0522(18) 0.0220(14) 0.0138(14) 0.0040(14)
C11 0.0411(16) 0.0410(16) 0.0460(17) 0.0220(13) 0.0142(13) 0.0049(13)
C12 0.0458(18) 0.0543(19) 0.058(2) 0.0212(15) 0.0230(16) 0.0138(16)
C13 0.066(2) 0.077(2) 0.056(2) 0.0363(19) 0.0247(18) 0.0244(18)
C14 0.056(2) 0.084(3) 0.055(2) 0.037(2) 0.0141(17) 0.0121(19)
C15 0.0462(18) 0.056(2) 0.057(2) 0.0235(15) 0.0120(16) -0.0021(16)

loop_
_atom_type_symbol
_atom_type_description
_atom_type_scat_dispersion_real
_atom_type_scat_dispersion_imag
_atom_type_scat_source
C C 0.0033 0.0016 'International Tables Vol C Tables 4.2.6.8 and 6.1.1.4'
H H 0.0000 0.0000 'International Tables Vol C Tables 4.2.6.8 and 6.1.1.4'
N N 0.0061 0.0033 'International Tables Vol C Tables 4.2.6.8 and 6.1.1.4'
O O 0.0106 0.0060 'International Tables Vol C Tables 4.2.6.8 and 6.1.1.4'

loop_
_geom_angle_atom_site_label_1
_geom_angle_atom_site_label_2
_geom_angle_atom_site_label_3
_geom_angle
C9 N1 C11 106.2(2)
C9 N1 C1 126.7(2)
C11 N1 C1 127.1(2)
C9 N2 C10 103.8(2)
C2 N3 C4 106.7(2)
C2 N3 C1 126.1(2)
C4 N3 C1 127.1(2)
C2 N4 C3 104.4(2)
H1E O1 H1F 109.6
H2C O2 H2D 108.3
N1 C1 N3 112.1(2)
N1 C1 H1A 109.2
N3 C1 H1A 109.2
N1 C1 H1B 109.2
N3 C1 H1B 109.2
H1A C1 H1B 107.9
N4 C2 N3 113.8(3)
N4 C2 H2 123.1
N3 C2 H2 123.1
C8 C3 N4 130.0(3)
C8 C3 C4 120.0(3)
N4 C3 C4 109.9(2)
C5 C4 N3 132.7(2)
C5 C4 C3 122.1(3)
N3 C4 C3 105.1(2)
C6 C5 C4 116.7(3)
C6 C5 H5 121.7
C4 C5 H5 121.7
C5 C6 C7 121.4(3)
C5 C6 H6 119.3
C7 C6 H6 119.3
C8 C7 C6 122.0(3)
C8 C7 H7 119.0
C6 C7 H7 119.0
C7 C8 C3 117.7(3)
C7 C8 H8 121.2
C3 C8 H8 121.2
N2 C9 N1 114.4(3)
N2 C9 H9 122.8
N1 C9 H9 122.8
N2 C10 C11 110.6(2)
N2 C10 C15 129.4(3)
C11 C10 C15 120.0(3)
N1 C11 C12 133.1(2)
N1 C11 C10 105.0(2)
C12 C11 C10 122.0(3)
C13 C12 C11 116.8(3)
C13 C12 H12 121.6
C11 C12 H12 121.6
C12 C13 C14 121.8(3)
C12 C13 H13 119.1
C14 C13 H13 119.1
C15 C14 C13 121.5(3)
C15 C14 H14 119.3
C13 C14 H14 119.3
C14 C15 C10 117.9(3)
C14 C15 H15 121.0
C10 C15 H15 121.0

loop_
_geom_bond_atom_site_label_1
_geom_bond_atom_site_label_2
_geom_bond_distance
N1 C9 1.353(3)
N1 C11 1.385(3)
N1 C1 1.445(3)
N2 C9 1.308(3)
N2 C10 1.389(3)
N3 C2 1.356(3)
N3 C4 1.383(3)
N3 C1 1.450(3)
N4 C2 1.312(4)
N4 C3 1.393(3)
O1 H1E 0.8499
O1 H1F 0.8500
O2 H2C 0.8500
O2 H2D 0.8500
C1 H1A 0.9700
C1 H1B 0.9700
C2 H2 0.9300
C3 C8 1.384(4)
C3 C4 1.400(3)
C4 C5 1.382(4)
C5 C6 1.373(4)
C5 H5 0.9300
C6 C7 1.389(4)
C6 H6 0.9300
C7 C8 1.364(4)
C7 H7 0.9300
C8 H8 0.9300
C9 H9 0.9300
C10 C11 1.390(4)
C10 C15 1.392(4)
C11 C12 1.386(4)
C12 C13 1.371(4)
C12 H12 0.9300
C13 C14 1.384(4)
C13 H13 0.9300
C14 C15 1.364(4)
C14 H14 0.9300
C15 H15 0.9300

loop_
_geom_hbond_atom_site_label_D
_geom_hbond_atom_site_label_H
_geom_hbond_atom_site_label_A
_geom_hbond_site_symmetry_A
_geom_hbond_distance_DH
_geom_hbond_distance_HA
_geom_hbond_distance_DA
_geom_hbond_angle_DHA
O1 H1E N2 2_666 0.85 1.99 2.841(3) 177.5
O1 H1F O1 2_556 0.85 2.41 2.911(5) 118.4
O2 H2C N4 1_666 0.85 2.23 3.083(3) 176.4
O2 H2D N4 2_656 0.85 2.12 2.968(3) 176.5
C2 H2 O1 2_556 0.93 2.39 3.299(4) 167
C9 H9 O2 2_666 0.93 2.56 3.363(4) 145
C12 H12 O1 2_556 0.93 2.57 3.495(4) 173

loop_
_geom_torsion_atom_site_label_1
_geom_torsion_atom_site_label_2
_geom_torsion_atom_site_label_3
_geom_torsion_atom_site_label_4
_geom_torsion
C9 N1 C1 N3 98.4(3)
C11 N1 C1 N3 -80.0(3)
C2 N3 C1 N1 96.9(3)
C4 N3 C1 N1 -79.1(3)
C3 N4 C2 N3 0.1(3)
C4 N3 C2 N4 0.2(3)
C1 N3 C2 N4 -176.5(2)
C2 N4 C3 C8 -179.1(3)
C2 N4 C3 C4 -0.4(3)
C2 N3 C4 C5 177.7(3)
C1 N3 C4 C5 -5.6(4)
C2 N3 C4 C3 -0.4(3)
C1 N3 C4 C3 176.2(2)
C8 C3 C4 C5 1.0(4)
N4 C3 C4 C5 -177.9(2)
C8 C3 C4 N3 179.4(2)
N4 C3 C4 N3 0.5(3)
N3 C4 C5 C6 -177.8(3)
C3 C4 C5 C6 0.1(4)
C4 C5 C6 C7 -1.3(4)
C5 C6 C7 C8 1.4(5)
C6 C7 C8 C3 -0.3(4)
N4 C3 C8 C7 177.7(3)
C4 C3 C8 C7 -0.9(4)
C10 N2 C9 N1 0.0(3)
C11 N1 C9 N2 -0.2(3)
C1 N1 C9 N2 -178.9(2)
C9 N2 C10 C11 0.3(3)
C9 N2 C10 C15 -178.7(3)
C9 N1 C11 C12 179.9(3)
C1 N1 C11 C12 -1.5(4)
C9 N1 C11 C10 0.4(3)
C1 N1 C11 C10 179.1(2)
N2 C10 C11 N1 -0.5(3)
C15 C10 C11 N1 178.6(2)
N2 C10 C11 C12 180.0(2)
C15 C10 C11 C12 -0.9(4)
N1 C11 C12 C13 -179.8(3)
C10 C11 C12 C13 -0.4(4)
C11 C12 C13 C14 1.2(4)
C12 C13 C14 C15 -0.6(5)
C13 C14 C15 C10 -0.8(4)
N2 C10 C15 C14 -179.6(3)
C11 C10 C15 C14 1.5(4)

loop_
_cod_related_entry_id
_cod_related_entry_database
_cod_related_entry_code
1 ChemSpider 30656888
